data_7208560
loop_
_publ_author_name
'Ma, Jie'
'Jiang, Fei-Long'
'Chen, Lian'
'Wu, Ming-Yan'
'Zhang, Shu-Quan'
'Xiong, Ke-cai'
'Han, Dong'
'Hong, Mao-Chun'

_publ_section_title
;
 Structure and photoluminescent properties of lanthanide coordination
 polymers based on two isomers of iminodiacetic acid substituted
 isophthalate and terephthalate ligands
;
_journal_issue 18
_journal_name_full CrystEngComm
_journal_page_first 6055
_journal_paper_doi 10.1039/c2ce25655j
_journal_volume 14
_journal_year 2012
_chemical_formula_moiety 'C14 H17 N2 O9 Sm'
_chemical_formula_sum 'C14 H17 N2 O9 Sm'
_chemical_formula_weight 507.65
_chemical_name_systematic
;
?
;
_space_group_IT_number 2
_symmetry_cell_setting triclinic
_symmetry_space_group_name_Hall '-P 1'
_symmetry_space_group_name_H-M 'P -1'
_atom_sites_solution_hydrogens geom
_atom_sites_solution_primary direct
_atom_sites_solution_secondary difmap
_audit_creation_method SHELXL-97
_cell_angle_alpha 106.573(3)
_cell_angle_beta 107.20
_cell_angle_gamma 110.615(2)
_cell_formula_units_Z 2
_cell_length_a 9.630(3)
_cell_length_b 10.182(3)
_cell_length_c 10.687(3)
_cell_measurement_reflns_used 2635
_cell_measurement_temperature 293.1500
_cell_measurement_theta_max 27.4932
_cell_measurement_theta_min 2.2160
_cell_volume 843.4(4)
_computing_cell_refinement CrystalClear
_computing_data_collection 'CrystalClear (Rigaku, 2000)'
_computing_data_reduction CrystalClear
_computing_molecular_graphics 'SHELXL-97 (Sheldrick, 1997)'
_computing_publication_material 'SHELXL-97 (Sheldrick, 1997)'
_computing_structure_refinement 'SHELXL-97 (Sheldrick, 1997)'
_computing_structure_solution 'SHELXS-97 (Sheldrick, 1990)'
_diffrn_ambient_temperature 293.1500
_diffrn_measured_fraction_theta_full 0.961
_diffrn_measured_fraction_theta_max 0.961
_diffrn_measurement_device_type 'Scxmini CCD area-detector'
_diffrn_measurement_method \w
_diffrn_radiation_monochromator graphite
_diffrn_radiation_source 'fine-focus sealed tube'
_diffrn_radiation_type MoK\a
_diffrn_radiation_wavelength 0.71073
_diffrn_reflns_av_R_equivalents 0.0383
_diffrn_reflns_av_sigmaI/netI 0.0674
_diffrn_reflns_limit_h_max 10
_diffrn_reflns_limit_h_min -11
_diffrn_reflns_limit_k_max 11
_diffrn_reflns_limit_k_min -12
_diffrn_reflns_limit_l_max 12
_diffrn_reflns_limit_l_min -12
_diffrn_reflns_number 5353
_diffrn_reflns_theta_full 24.99
_diffrn_reflns_theta_max 24.99
_diffrn_reflns_theta_min 2.37
_exptl_absorpt_coefficient_mu 3.534
_exptl_absorpt_correction_T_max 1.0000
_exptl_absorpt_correction_T_min 0.7738
_exptl_absorpt_correction_type multi-scan
_exptl_absorpt_process_details '(CrystalClear; Rigaku, 2000)'
_exptl_crystal_colour Colorless
_exptl_crystal_density_diffrn 1.999
_exptl_crystal_density_meas 1.983
_exptl_crystal_density_method 'not measured'
_exptl_crystal_description block
_exptl_crystal_F_000 498
_exptl_crystal_size_max 0.3
_exptl_crystal_size_mid 0.2
_exptl_crystal_size_min 0.1
_refine_diff_density_max 1.015
_refine_diff_density_min -0.719
_refine_diff_density_rms 0.166
_refine_ls_extinction_method none
_refine_ls_goodness_of_fit_ref 1.003
_refine_ls_hydrogen_treatment constr
_refine_ls_matrix_type full
_refine_ls_number_parameters 237
_refine_ls_number_reflns 2858
_refine_ls_number_restraints 0
_refine_ls_restrained_S_all 1.003
_refine_ls_R_factor_all 0.0332
_refine_ls_R_factor_gt 0.0302
_refine_ls_shift/su_max 0.000
_refine_ls_shift/su_mean 0.000
_refine_ls_structure_factor_coef Fsqd
_refine_ls_weighting_details 'calc w=1/[\s^2^(Fo^2^)+(0.0389P)^2^+0.0000P] where P=(Fo^2^+2Fc^2^)/3'
_refine_ls_weighting_scheme calc
_refine_ls_wR_factor_gt 0.0766
_refine_ls_wR_factor_ref 0.0806
_reflns_number_gt 2581
_reflns_number_total 2858
_reflns_threshold_expression >2sigma(I)
_cod_data_source_file c2ce25655j.txt
_cod_data_source_block complex3
_cod_depositor_comments
;
The following automatic conversions were performed:

'_exptl_absorpt_correction_type' value 'Multi-scan' changed to
'multi-scan' according to
/home/saulius/struct/CIF-dictionaries/cif_core.dic dictionary named
'cif_core.dic' version 2.4.1 from 2010-06-29.

Automatic conversion script
Id: cif_fix_values 1891 2012-01-12 08:04:46Z andrius 
;
_cod_original_sg_symbol_H-M P-1
_cod_database_code 7208560

loop_
_symmetry_equiv_pos_as_xyz
'x, y, z'
'-x, -y, -z'

loop_
_atom_site_label
_atom_site_type_symbol
_atom_site_fract_x
_atom_site_fract_y
_atom_site_fract_z
_atom_site_U_iso_or_equiv
_atom_site_adp_type
_atom_site_occupancy
_atom_site_symmetry_multiplicity
_atom_site_calc_flag
_atom_site_refinement_flags
Sm1 Sm 0.33424(3) 0.06038(3) 0.38556(2) 0.01856(11) Uani 1 1 d .
O1 O 0.6563(5) 0.0727(6) -0.1824(4) 0.0461(12) Uani 1 1 d .
N1 N 0.7571(6) 0.3735(5) 0.4325(5) 0.0248(10) Uani 1 1 d .
C1 C 0.6363(7) 0.1541(7) -0.0847(6) 0.0276(13) Uani 1 1 d .
O2 O 0.5557(6) 0.2220(6) -0.1048(5) 0.0547(14) Uani 1 1 d .
N2 N 0.8213(7) 0.7065(6) 0.0013(6) 0.0481(15) Uani 1 1 d .
C2 C 0.7216(7) 0.1744(6) 0.0678(6) 0.0256(12) Uani 1 1 d .
O3 O 1.0663(5) 0.0058(4) 0.1874(4) 0.0275(9) Uani 1 1 d .
C3 C 0.8308(7) 0.1091(6) 0.0992(6) 0.0245(12) Uani 1 1 d .
H3 H 0.8452 0.0471 0.0240 0.029 Uiso 1 1 calc R
O4 O 1.1280(5) 0.1305(5) 0.4171(4) 0.0339(10) Uani 1 1 d .
C4 C 0.9139(7) 0.1398(6) 0.2424(6) 0.0223(12) Uani 1 1 d .
O5 O 0.6243(4) 0.1113(4) 0.4916(4) 0.0237(8) Uani 1 1 d .
C5 C 0.8887(6) 0.2228(6) 0.3522(5) 0.0226(12) Uani 1 1 d .
H5 H 0.9443 0.2374 0.4487 0.027 Uiso 1 1 calc R
O6 O 0.8662(5) 0.2072(5) 0.6723(4) 0.0364(10) Uani 1 1 d .
C6 C 0.7800(6) 0.2870(6) 0.3225(5) 0.0215(11) Uani 1 1 d .
O7 O 0.4228(5) 0.2826(5) 0.3538(5) 0.0456(12) Uani 1 1 d .
C7 C 0.6984(7) 0.2591(7) 0.1782(6) 0.0244(12) Uani 1 1 d .
H7 H 0.6245 0.2999 0.1555 0.029 Uiso 1 1 calc R
O8 O 0.4350(6) 0.4558(5) 0.2691(5) 0.0466(12) Uani 1 1 d .
C8 C 1.0402(6) 0.0884(6) 0.2838(6) 0.0238(12) Uani 1 1 d .
O9 O 0.4511(5) 0.2318(4) 0.6414(4) 0.0343(10) Uani 1 1 d .
C9 C 0.8240(7) 0.3828(6) 0.5767(5) 0.0235(12) Uani 1 1 d .
H9A H 0.7894 0.4445 0.6383 0.028 Uiso 1 1 calc R
H9B H 0.9462 0.4391 0.6195 0.028 Uiso 1 1 calc R
C10 C 0.7695(7) 0.2232(6) 0.5806(5) 0.0236(12) Uani 1 1 d .
C11 C 0.6876(7) 0.4772(6) 0.4108(6) 0.0264(12) Uani 1 1 d .
H11A H 0.7300 0.5240 0.3516 0.032 Uiso 1 1 calc R
H11B H 0.7284 0.5632 0.5068 0.032 Uiso 1 1 calc R
C12 C 0.4998(7) 0.3992(6) 0.3369(6) 0.0263(13) Uani 1 1 d .
C13 C 0.8965(9) 0.5993(9) -0.0189(8) 0.0541(19) Uani 1 1 d .
H13A H 0.9787 0.6233 0.0759 0.081 Uiso 1 1 calc R
H13B H 0.9502 0.6142 -0.0824 0.081 Uiso 1 1 calc R
H13C H 0.8096 0.4909 -0.0634 0.081 Uiso 1 1 calc R
C14 C 0.7344(10) 0.6831(11) 0.0939(10) 0.088(3) Uani 1 1 d .
H14A H 0.6167 0.6477 0.0380 0.133 Uiso 1 1 calc R
H14B H 0.7824 0.7817 0.1797 0.133 Uiso 1 1 calc R
H14C H 0.7469 0.6045 0.1249 0.133 Uiso 1 1 calc R

loop_
_atom_site_aniso_label
_atom_site_aniso_U_11
_atom_site_aniso_U_22
_atom_site_aniso_U_33
_atom_site_aniso_U_23
_atom_site_aniso_U_13
_atom_site_aniso_U_12
Sm1 0.01909(17) 0.02261(17) 0.01602(15) 0.00940(12) 0.00500(12) 0.01348(13)
O1 0.049(3) 0.078(4) 0.019(2) 0.014(2) 0.0129(19) 0.046(3)
N1 0.036(3) 0.032(3) 0.020(2) 0.014(2) 0.012(2) 0.029(2)
C1 0.027(3) 0.041(4) 0.026(3) 0.019(3) 0.011(2) 0.025(3)
O2 0.076(4) 0.088(4) 0.027(2) 0.027(3) 0.024(2) 0.064(3)
N2 0.032(3) 0.042(3) 0.044(3) 0.003(3) 0.003(2) 0.014(3)
C2 0.029(3) 0.031(3) 0.021(3) 0.013(2) 0.012(2) 0.017(3)
O3 0.024(2) 0.037(2) 0.0232(19) 0.0084(18) 0.0080(16) 0.0221(19)
C3 0.030(3) 0.027(3) 0.021(3) 0.010(2) 0.012(2) 0.018(3)
O4 0.035(2) 0.052(3) 0.0202(19) 0.0123(19) 0.0079(17) 0.033(2)
C4 0.024(3) 0.026(3) 0.025(3) 0.015(2) 0.009(2) 0.019(3)
O5 0.0170(19) 0.027(2) 0.0265(19) 0.0149(17) 0.0045(16) 0.0107(17)
C5 0.018(3) 0.029(3) 0.018(2) 0.011(2) 0.005(2) 0.011(2)
O6 0.029(2) 0.035(2) 0.035(2) 0.022(2) -0.0015(18) 0.013(2)
C6 0.022(3) 0.028(3) 0.022(3) 0.015(2) 0.010(2) 0.017(2)
O7 0.032(2) 0.042(3) 0.069(3) 0.038(3) 0.020(2) 0.015(2)
C7 0.028(3) 0.034(3) 0.026(3) 0.018(3) 0.013(2) 0.025(3)
O8 0.047(3) 0.032(2) 0.047(3) 0.020(2) -0.002(2) 0.022(2)
C8 0.017(3) 0.028(3) 0.023(3) 0.010(2) 0.007(2) 0.011(2)
O9 0.053(3) 0.034(2) 0.0167(18) 0.0093(18) 0.0070(18) 0.030(2)
C9 0.028(3) 0.025(3) 0.019(3) 0.011(2) 0.009(2) 0.015(3)
C10 0.021(3) 0.033(3) 0.019(3) 0.010(2) 0.012(2) 0.012(3)
C11 0.028(3) 0.024(3) 0.028(3) 0.010(2) 0.012(2) 0.015(3)
C12 0.032(3) 0.025(3) 0.024(3) 0.008(2) 0.010(2) 0.019(3)
C13 0.050(5) 0.057(5) 0.042(4) 0.011(4) 0.009(3) 0.031(4)
C14 0.043(5) 0.108(8) 0.077(6) 0.007(6) 0.027(5) 0.025(5)

loop_
_atom_type_symbol
_atom_type_description
_atom_type_scat_dispersion_real
_atom_type_scat_dispersion_imag
_atom_type_scat_source
C C 0.0033 0.0016 'International Tables Vol C Tables 4.2.6.8 and 6.1.1.4'
N N 0.0061 0.0033 'International Tables Vol C Tables 4.2.6.8 and 6.1.1.4'
O O 0.0106 0.0060 'International Tables Vol C Tables 4.2.6.8 and 6.1.1.4'
Sm Sm -0.1638 3.4418 'International Tables Vol C Tables 4.2.6.8 and 6.1.1.4'
H H 0.0000 0.0000 'International Tables Vol C Tables 4.2.6.8 and 6.1.1.4'

loop_
_geom_angle_atom_site_label_1
_geom_angle_atom_site_label_2
_geom_angle_atom_site_label_3
_geom_angle
_geom_angle_site_symmetry_1
_geom_angle_site_symmetry_3
O1 Sm1 O7 91.00(18) 2_655 .
O1 Sm1 O4 130.89(14) 2_655 1_455
O7 Sm1 O4 82.25(15) . 1_455
O1 Sm1 O9 154.59(16) 2_655 .
O7 Sm1 O9 85.96(16) . .
O4 Sm1 O9 73.71(14) 1_455 .
O1 Sm1 O5 80.41(14) 2_655 .
O7 Sm1 O5 88.97(14) . .
O4 Sm1 O5 147.33(13) 1_455 .
O9 Sm1 O5 74.32(13) . .
O1 Sm1 O6 81.01(16) 2_655 2_656
O7 Sm1 O6 155.26(15) . 2_656
O4 Sm1 O6 85.41(15) 1_455 2_656
O9 Sm1 O6 111.00(13) . 2_656
O5 Sm1 O6 112.43(12) . 2_656
O1 Sm1 O5 95.56(14) 2_655 2_656
O7 Sm1 O5 153.07(15) . 2_656
O4 Sm1 O5 111.97(13) 1_455 2_656
O9 Sm1 O5 76.98(12) . 2_656
O5 Sm1 O5 66.57(13) . 2_656
O6 Sm1 O5 51.61(12) 2_656 2_656
O1 Sm1 O3 78.60(14) 2_655 1_455
O7 Sm1 O3 79.42(14) . 1_455
O4 Sm1 O3 52.30(12) 1_455 1_455
O9 Sm1 O3 125.29(13) . 1_455
O5 Sm1 O3 155.75(12) . 1_455
O6 Sm1 O3 76.07(12) 2_656 1_455
O5 Sm1 O3 127.48(12) 2_656 1_455
O1 Sm1 C8 105.04(15) 2_655 1_455
O7 Sm1 C8 76.83(16) . 1_455
O4 Sm1 C8 26.08(14) 1_455 1_455
O9 Sm1 C8 98.82(14) . 1_455
O5 Sm1 C8 164.75(14) . 1_455
O6 Sm1 C8 82.67(14) 2_656 1_455
O5 Sm1 C8 125.92(14) 2_656 1_455
O3 Sm1 C8 26.54(13) 1_455 1_455
O1 Sm1 C10 86.89(16) 2_655 2_656
O7 Sm1 C10 177.58(15) . 2_656
O4 Sm1 C10 100.03(15) 1_455 2_656
O9 Sm1 C10 95.44(14) . 2_656
O5 Sm1 C10 89.51(14) . 2_656
O6 Sm1 C10 25.25(14) 2_656 2_656
O5 Sm1 C10 26.40(13) 2_656 2_656
O3 Sm1 C10 101.31(14) 1_455 2_656
C8 Sm1 C10 104.86(15) 1_455 2_656
C1 O1 Sm1 169.4(4) . 2_655
C6 N1 C9 120.7(4) . .
C6 N1 C11 120.1(4) . .
C9 N1 C11 118.6(4) . .
O2 C1 O1 123.7(5) . .
O2 C1 C2 118.2(5) . .
O1 C1 C2 118.0(5) . .
C14 N2 C13 110.6(6) . .
C7 C2 C3 119.9(5) . .
C7 C2 C1 119.9(5) . .
C3 C2 C1 120.1(5) . .
C8 O3 Sm1 90.2(3) . 1_655
C4 C3 C2 117.7(5) . .
C4 C3 H3 121.2 . .
C2 C3 H3 121.2 . .
C8 O4 Sm1 97.2(3) . 1_655
C5 C4 C3 122.1(5) . .
C5 C4 C8 117.6(5) . .
C3 C4 C8 120.3(5) . .
C10 O5 Sm1 140.4(4) . .
C10 O5 Sm1 91.7(3) . 2_656
Sm1 O5 Sm1 113.43(13) . 2_656
C4 C5 C6 120.6(5) . .
C4 C5 H5 119.7 . .
C6 C5 H5 119.7 . .
C10 O6 Sm1 95.4(3) . 2_656
N1 C6 C7 121.7(5) . .
N1 C6 C5 121.0(4) . .
C7 C6 C5 117.3(5) . .
C12 O7 Sm1 166.4(4) . .
C2 C7 C6 122.2(5) . .
C2 C7 H7 118.9 . .
C6 C7 H7 118.9 . .
O4 C8 O3 118.8(5) . .
O4 C8 C4 119.9(5) . .
O3 C8 C4 121.2(5) . .
O4 C8 Sm1 56.7(3) . 1_655
O3 C8 Sm1 63.2(3) . 1_655
C4 C8 Sm1 167.3(4) . 1_655
N1 C9 C10 114.0(4) . .
N1 C9 H9A 108.8 . .
C10 C9 H9A 108.8 . .
N1 C9 H9B 108.8 . .
C10 C9 H9B 108.8 . .
H9A C9 H9B 107.7 . .
O6 C10 O5 121.1(5) . .
O6 C10 C9 119.0(5) . .
O5 C10 C9 119.9(5) . .
O6 C10 Sm1 59.4(3) . 2_656
O5 C10 Sm1 61.9(3) . 2_656
C9 C10 Sm1 174.2(3) . 2_656
N1 C11 C12 115.0(5) . .
N1 C11 H11A 108.5 . .
C12 C11 H11A 108.5 . .
N1 C11 H11B 108.5 . .
C12 C11 H11B 108.5 . .
H11A C11 H11B 107.5 . .
O8 C12 O7 124.6(6) . .
O8 C12 C11 118.1(5) . .
O7 C12 C11 117.3(5) . .
N2 C13 H13A 109.5 . .
N2 C13 H13B 109.5 . .
H13A C13 H13B 109.5 . .
N2 C13 H13C 109.5 . .
H13A C13 H13C 109.5 . .
H13B C13 H13C 109.5 . .
N2 C14 H14A 109.5 . .
N2 C14 H14B 109.5 . .
H14A C14 H14B 109.5 . .
N2 C14 H14C 109.5 . .
H14A C14 H14C 109.5 . .
H14B C14 H14C 109.5 . .

loop_
_geom_bond_atom_site_label_1
_geom_bond_atom_site_label_2
_geom_bond_distance
_geom_bond_site_symmetry_2
Sm1 O1 2.255(4) 2_655
Sm1 O7 2.283(4) .
Sm1 O4 2.413(4) 1_455
Sm1 O9 2.421(4) .
Sm1 O5 2.476(4) .
Sm1 O6 2.482(4) 2_656
Sm1 O5 2.535(3) 2_656
Sm1 O3 2.557(4) 1_455
Sm1 C8 2.865(6) 1_455
Sm1 C10 2.872(6) 2_656
O1 C1 1.245(7) .
O1 Sm1 2.255(4) 2_655
N1 C6 1.381(7) .
N1 C9 1.445(6) .
N1 C11 1.470(7) .
C1 O2 1.221(7) .
C1 C2 1.507(7) .
N2 C14 1.490(9) .
N2 C13 1.509(8) .
C2 C7 1.377(7) .
C2 C3 1.439(8) .
O3 C8 1.280(6) .
O3 Sm1 2.557(4) 1_655
C3 C4 1.381(7) .
C3 H3 0.9500 .
O4 C8 1.269(6) .
O4 Sm1 2.413(4) 1_655
C4 C5 1.378(7) .
C4 C8 1.487(7) .
O5 C10 1.277(6) .
O5 Sm1 2.535(3) 2_656
C5 C6 1.423(7) .
C5 H5 0.9500 .
O6 C10 1.231(7) .
O6 Sm1 2.482(4) 2_656
C6 C7 1.397(7) .
O7 C12 1.255(7) .
C7 H7 0.9500 .
O8 C12 1.213(6) .
C8 Sm1 2.865(6) 1_655
C9 C10 1.538(7) .
C9 H9A 0.9900 .
C9 H9B 0.9900 .
C10 Sm1 2.872(6) 2_656
C11 C12 1.520(8) .
C11 H11A 0.9900 .
C11 H11B 0.9900 .
C13 H13A 0.9800 .
C13 H13B 0.9800 .
C13 H13C 0.9800 .
C14 H14A 0.9800 .
C14 H14B 0.9800 .
C14 H14C 0.9800 .
